data_4125935
loop_
_publ_author_name
'Marshall, Ross J.'
'Kalinovskyy, Yaroslav'
'Griffin, Sarah L.'
'Wilson, Claire'
'Blight, Barry A.'
'Forgan, Ross S.'

_publ_section_title
;
 Functional Versatility of a Series of Zr Metal-Organic Frameworks Probed
 by Solid-State Photoluminescence Spectroscopy.
;
_journal_issue 17
_journal_name_full 'Journal of the American Chemical Society'
_journal_page_first 6253
_journal_page_last 6260
_journal_paper_doi 10.1021/jacs.7b02184
_journal_volume 139
_journal_year 2017
_chemical_formula_moiety 'C144 H64 F12 O32 Zr6'
_chemical_formula_sum 'C144 H64 F12 O32 Zr6'
_chemical_formula_weight 3081.27
_space_group_crystal_system cubic
_space_group_IT_number 227
_space_group_name_Hall '-F 4vw 2vw 3'
_space_group_name_H-M_alt 'F d -3 m'
_symmetry_space_group_name_Hall '-F 4vw 2vw 3'
_symmetry_space_group_name_H-M 'F d -3 m :2'
_atom_sites_solution_hydrogens geom
_atom_sites_solution_primary direct
_audit_creation_date 2016-09-05
_audit_creation_method
;
Olex2 1.2
(compiled 2016.08.25 svn.r3337 for OlexSys, GUI svn.r5221)
;
_cell_angle_alpha 90
_cell_angle_beta 90
_cell_angle_gamma 90
_cell_formula_units_Z 8
_cell_length_a 39.8364(2)
_cell_length_b 39.8364(2)
_cell_length_c 39.8364(2)
_cell_measurement_reflns_used 17849
_cell_measurement_temperature 100(2)
_cell_measurement_theta_max 27.5420
_cell_measurement_theta_min 2.2470
_cell_volume 63217.9(5)
_computing_cell_refinement 'CrysAlisPro 1.171.38.41 (Rigaku OD, 2015)'
_computing_data_collection
;
CrystalClear-SM Expert 3.1 b27 (Rigaku, 20112)
;
_computing_data_reduction 'CrysAlisPro 1.171.38.41 (Rigaku OD, 2015)'
_computing_molecular_graphics 'Olex2 (Dolomanov et al., 2009)'
_computing_publication_material 'Olex2 (Dolomanov et al., 2009)'
_computing_structure_refinement 'ShelXL (Sheldrick, 2015)'
_computing_structure_solution 'ShelXT (Sheldrick, 2015)'
_diffrn_ambient_temperature 100(2)
_diffrn_detector 'CCD plate'
_diffrn_detector_area_resol_mean 28.5714
_diffrn_detector_type 'Rigaku HG Saturn724+ (2x2 bin mode)'
_diffrn_measured_fraction_theta_full 0.998
_diffrn_measured_fraction_theta_max 0.998
_diffrn_measurement_details
;
List of Runs (angles in degrees, time in seconds):

  # Type    Start    End  Width  t~exp~   \w     \q     \k     \f   Frames
--------------------------------------------------------------------------
  1  \w   -110.00  27.00   1.00  120.00    --  -20.00 -18.00-180.00  137
  2  \w    -59.00  40.00   1.00  120.00    --  -20.00  54.00 -30.00   99
  3  \w    -36.00 -16.00   1.00  120.00    --  -20.00 -54.00-180.00   20
  4  \w   -108.00 -67.00   1.00  120.00    --  -20.00 -72.00-120.00   41
;
_diffrn_measurement_device 'four-circle \k diffractometer'
_diffrn_measurement_device_type 'Rigaku AFC12 (Right)'
_diffrn_measurement_method 'profile data from \w-scans'
_diffrn_measurement_specimen_support 'MiTeGen MicroMesh'
_diffrn_orient_matrix_type 'CrysAlisPro convention (1999,Acta A55,543-557)'
_diffrn_orient_matrix_UB_11 0.0084456000
_diffrn_orient_matrix_UB_12 -0.0035941000
_diffrn_orient_matrix_UB_13 0.0152508000
_diffrn_orient_matrix_UB_21 -0.0142721000
_diffrn_orient_matrix_UB_22 -0.0089591000
_diffrn_orient_matrix_UB_23 0.0057741000
_diffrn_orient_matrix_UB_31 0.0064911000
_diffrn_orient_matrix_UB_32 -0.0149614000
_diffrn_orient_matrix_UB_33 -0.0071378000
_diffrn_radiation_collimation 'Confocal mirrors, VHF Varimax '
_diffrn_radiation_monochromator graphite
_diffrn_radiation_probe x-ray
_diffrn_radiation_type MoK\a
_diffrn_radiation_wavelength 0.71073
_diffrn_reflns_av_R_equivalents 0.0744
_diffrn_reflns_av_unetI/netI 0.0191
_diffrn_reflns_Laue_measured_fraction_full 0.998
_diffrn_reflns_Laue_measured_fraction_max 0.998
_diffrn_reflns_limit_h_max 51
_diffrn_reflns_limit_h_min -51
_diffrn_reflns_limit_k_max 35
_diffrn_reflns_limit_k_min -43
_diffrn_reflns_limit_l_max 51
_diffrn_reflns_limit_l_min -41
_diffrn_reflns_number 94790
_diffrn_reflns_point_group_measured_fraction_full 0.998
_diffrn_reflns_point_group_measured_fraction_max 0.998
_diffrn_reflns_theta_full 26.000
_diffrn_reflns_theta_max 27.482
_diffrn_reflns_theta_min 1.771
_diffrn_source 'Rotating Anode'
_diffrn_source_current 55.0
_diffrn_source_power 2.475
_diffrn_source_type 'Enhance (Mo) X-ray Source'
_diffrn_source_voltage 45.0
_exptl_absorpt_coefficient_mu 0.230
_exptl_absorpt_correction_T_max 1.00000
_exptl_absorpt_correction_T_min 0.82643
_exptl_absorpt_correction_type multi-scan
_exptl_absorpt_process_details
;
CrysAlisPro 1.171.38.41 (Rigaku Oxford Diffraction, 2015)
Empirical absorption correction using spherical harmonics,
 implemented in SCALE3 ABSPACK scaling algorithm.
;
_exptl_crystal_colour Colourless
_exptl_crystal_density_diffrn 0.647
_exptl_crystal_description Prism
_exptl_crystal_F_000 12256
_exptl_crystal_size_max 0.06
_exptl_crystal_size_mid 0.06
_exptl_crystal_size_min 0.06
_refine_diff_density_max 0.747
_refine_diff_density_min -0.959
_refine_diff_density_rms 0.075
_refine_ls_extinction_method none
_refine_ls_goodness_of_fit_ref 1.077
_refine_ls_hydrogen_treatment constr
_refine_ls_matrix_type full
_refine_ls_number_parameters 92
_refine_ls_number_reflns 3410
_refine_ls_number_restraints 6
_refine_ls_restrained_S_all 1.076
_refine_ls_R_factor_all 0.0679
_refine_ls_R_factor_gt 0.0562
_refine_ls_shift/su_max 0.001
_refine_ls_shift/su_mean 0.000
_refine_ls_structure_factor_coef Fsqd
_refine_ls_weighting_details 'w=1/[\s^2^(Fo^2^)+(0.0655P)^2^+550.9291P] where P=(Fo^2^+2Fc^2^)/3'
_refine_ls_weighting_scheme calc
_refine_ls_wR_factor_gt 0.1434
_refine_ls_wR_factor_ref 0.1511
_reflns_Friedel_coverage 0.000
_reflns_number_gt 2807
_reflns_number_total 3410
_reflns_threshold_expression 'I > 2\s(I)'
_cod_data_source_file ja7b02184_si_013.cif
_cod_data_source_block Zr-L3
_cod_depositor_comments 'Adding full bibliography for 4125932--4125938.cif.'
_cod_original_cell_volume 63217.9(10)
_cod_database_code 4125935
_chemical_oxdiff_formula Zr6O4(OH4)(C24H10O4F2)6
_shelx_space_group_comment
;
The symmetry employed for this shelxl refinement is uniquely defined
by the following loop, which should always be used as a source of
symmetry information in preference to the above space-group names.
They are only intended as comments.
;
_reflns_odcompleteness_completeness 99.92
_reflns_odcompleteness_iscentric 1
_reflns_odcompleteness_theta 27.42
_olex2_refinement_description
;
1. Fixed Uiso
 At 1.2 times of:
  All C(H) groups
2. Uiso/Uaniso restraints and constraints
Uanis(Zr1) \\sim Ueq: with sigma of 0.1 and sigma for terminal atoms of 0.2
3. Others
 Fixed Sof: F1(0.5) H9(0.5)
4.a Aromatic/amide H refined with riding coordinates:
 C3(H3), C4(H4), C9(H9)
;
_shelx_shelxl_version_number 2014/7
_olex2_submission_special_instructions 'No special instructions were received'
_oxdiff_exptl_absorpt_empirical_details
;
Empirical correction (ABSPACK) includes:
- Absorption correction using spherical harmonics
- Frame scaling
- Detector area scaling
;
_oxdiff_exptl_absorpt_empirical_full_max 1.999
_oxdiff_exptl_absorpt_empirical_full_min 0.520

loop_
_space_group_symop_operation_xyz
'x, y, z'
'-x+3/4, -y+1/4, z+1/2'
'-x+1/4, y+1/2, -z+3/4'
'x+1/2, -y+3/4, -z+1/4'
'z, x, y'
'z+1/2, -x+3/4, -y+1/4'
'-z+3/4, -x+1/4, y+1/2'
'-z+1/4, x+1/2, -y+3/4'
'y, z, x'
'-y+1/4, z+1/2, -x+3/4'
'y+1/2, -z+3/4, -x+1/4'
'-y+3/4, -z+1/4, x+1/2'
'y+3/4, x+1/4, -z+1/2'
'-y, -x, -z'
'y+1/4, -x+1/2, z+3/4'
'-y+1/2, x+3/4, z+1/4'
'x+3/4, z+1/4, -y+1/2'
'-x+1/2, z+3/4, y+1/4'
'-x, -z, -y'
'x+1/4, -z+1/2, y+3/4'
'z+3/4, y+1/4, -x+1/2'
'z+1/4, -y+1/2, x+3/4'
'-z+1/2, y+3/4, x+1/4'
'-z, -y, -x'
'x, y+1/2, z+1/2'
'-x+3/4, -y+3/4, z+1'
'-x+1/4, y+1, -z+5/4'
'x+1/2, -y+5/4, -z+3/4'
'z, x+1/2, y+1/2'
'z+1/2, -x+5/4, -y+3/4'
'-z+3/4, -x+3/4, y+1'
'-z+1/4, x+1, -y+5/4'
'y, z+1/2, x+1/2'
'-y+1/4, z+1, -x+5/4'
'y+1/2, -z+5/4, -x+3/4'
'-y+3/4, -z+3/4, x+1'
'y+3/4, x+3/4, -z+1'
'-y, -x+1/2, -z+1/2'
'y+1/4, -x+1, z+5/4'
'-y+1/2, x+5/4, z+3/4'
'x+3/4, z+3/4, -y+1'
'-x+1/2, z+5/4, y+3/4'
'-x, -z+1/2, -y+1/2'
'x+1/4, -z+1, y+5/4'
'z+3/4, y+3/4, -x+1'
'z+1/4, -y+1, x+5/4'
'-z+1/2, y+5/4, x+3/4'
'-z, -y+1/2, -x+1/2'
'x+1/2, y, z+1/2'
'-x+5/4, -y+1/4, z+1'
'-x+3/4, y+1/2, -z+5/4'
'x+1, -y+3/4, -z+3/4'
'z+1/2, x, y+1/2'
'z+1, -x+3/4, -y+3/4'
'-z+5/4, -x+1/4, y+1'
'-z+3/4, x+1/2, -y+5/4'
'y+1/2, z, x+1/2'
'-y+3/4, z+1/2, -x+5/4'
'y+1, -z+3/4, -x+3/4'
'-y+5/4, -z+1/4, x+1'
'y+5/4, x+1/4, -z+1'
'-y+1/2, -x, -z+1/2'
'y+3/4, -x+1/2, z+5/4'
'-y+1, x+3/4, z+3/4'
'x+5/4, z+1/4, -y+1'
'-x+1, z+3/4, y+3/4'
'-x+1/2, -z, -y+1/2'
'x+3/4, -z+1/2, y+5/4'
'z+5/4, y+1/4, -x+1'
'z+3/4, -y+1/2, x+5/4'
'-z+1, y+3/4, x+3/4'
'-z+1/2, -y, -x+1/2'
'x+1/2, y+1/2, z'
'-x+5/4, -y+3/4, z+1/2'
'-x+3/4, y+1, -z+3/4'
'x+1, -y+5/4, -z+1/4'
'z+1/2, x+1/2, y'
'z+1, -x+5/4, -y+1/4'
'-z+5/4, -x+3/4, y+1/2'
'-z+3/4, x+1, -y+3/4'
'y+1/2, z+1/2, x'
'-y+3/4, z+1, -x+3/4'
'y+1, -z+5/4, -x+1/4'
'-y+5/4, -z+3/4, x+1/2'
'y+5/4, x+3/4, -z+1/2'
'-y+1/2, -x+1/2, -z'
'y+3/4, -x+1, z+3/4'
'-y+1, x+5/4, z+1/4'
'x+5/4, z+3/4, -y+1/2'
'-x+1, z+5/4, y+1/4'
'-x+1/2, -z+1/2, -y'
'x+3/4, -z+1, y+3/4'
'z+5/4, y+3/4, -x+1/2'
'z+3/4, -y+1, x+3/4'
'-z+1, y+5/4, x+1/4'
'-z+1/2, -y+1/2, -x'
'-x, -y, -z'
'x-3/4, y-1/4, -z-1/2'
'x-1/4, -y-1/2, z-3/4'
'-x-1/2, y-3/4, z-1/4'
'-z, -x, -y'
'-z-1/2, x-3/4, y-1/4'
'z-3/4, x-1/4, -y-1/2'
'z-1/4, -x-1/2, y-3/4'
'-y, -z, -x'
'y-1/4, -z-1/2, x-3/4'
'-y-1/2, z-3/4, x-1/4'
'y-3/4, z-1/4, -x-1/2'
'-y-3/4, -x-1/4, z-1/2'
'y, x, z'
'-y-1/4, x-1/2, -z-3/4'
'y-1/2, -x-3/4, -z-1/4'
'-x-3/4, -z-1/4, y-1/2'
'x-1/2, -z-3/4, -y-1/4'
'x, z, y'
'-x-1/4, z-1/2, -y-3/4'
'-z-3/4, -y-1/4, x-1/2'
'-z-1/4, y-1/2, -x-3/4'
'z-1/2, -y-3/4, -x-1/4'
'z, y, x'
'-x, -y+1/2, -z+1/2'
'x-3/4, y+1/4, -z'
'x-1/4, -y, z-1/4'
'-x-1/2, y-1/4, z+1/4'
'-z, -x+1/2, -y+1/2'
'-z-1/2, x-1/4, y+1/4'
'z-3/4, x+1/4, -y'
'z-1/4, -x, y-1/4'
'-y, -z+1/2, -x+1/2'
'y-1/4, -z, x-1/4'
'-y-1/2, z-1/4, x+1/4'
'y-3/4, z+1/4, -x'
'-y-3/4, -x+1/4, z'
'y, x+1/2, z+1/2'
'-y-1/4, x, -z-1/4'
'y-1/2, -x-1/4, -z+1/4'
'-x-3/4, -z+1/4, y'
'x-1/2, -z-1/4, -y+1/4'
'x, z+1/2, y+1/2'
'-x-1/4, z, -y-1/4'
'-z-3/4, -y+1/4, x'
'-z-1/4, y, -x-1/4'
'z-1/2, -y-1/4, -x+1/4'
'z, y+1/2, x+1/2'
'-x+1/2, -y, -z+1/2'
'x-1/4, y-1/4, -z'
'x+1/4, -y-1/2, z-1/4'
'-x, y-3/4, z+1/4'
'-z+1/2, -x, -y+1/2'
'-z, x-3/4, y+1/4'
'z-1/4, x-1/4, -y'
'z+1/4, -x-1/2, y-1/4'
'-y+1/2, -z, -x+1/2'
'y+1/4, -z-1/2, x-1/4'
'-y, z-3/4, x+1/4'
'y-1/4, z-1/4, -x'
'-y-1/4, -x-1/4, z'
'y+1/2, x, z+1/2'
'-y+1/4, x-1/2, -z-1/4'
'y, -x-3/4, -z+1/4'
'-x-1/4, -z-1/4, y'
'x, -z-3/4, -y+1/4'
'x+1/2, z, y+1/2'
'-x+1/4, z-1/2, -y-1/4'
'-z-1/4, -y-1/4, x'
'-z+1/4, y-1/2, -x-1/4'
'z, -y-3/4, -x+1/4'
'z+1/2, y, x+1/2'
'-x+1/2, -y+1/2, -z'
'x-1/4, y+1/4, -z-1/2'
'x+1/4, -y, z-3/4'
'-x, y-1/4, z-1/4'
'-z+1/2, -x+1/2, -y'
'-z, x-1/4, y-1/4'
'z-1/4, x+1/4, -y-1/2'
'z+1/4, -x, y-3/4'
'-y+1/2, -z+1/2, -x'
'y+1/4, -z, x-3/4'
'-y, z-1/4, x-1/4'
'y-1/4, z+1/4, -x-1/2'
'-y-1/4, -x+1/4, z-1/2'
'y+1/2, x+1/2, z'
'-y+1/4, x, -z-3/4'
'y, -x-1/4, -z-1/4'
'-x-1/4, -z+1/4, y-1/2'
'x, -z-1/4, -y-1/4'
'x+1/2, z+1/2, y'
'-x+1/4, z, -y-3/4'
'-z-1/4, -y+1/4, x-1/2'
'-z+1/4, y, -x-3/4'
'z, -y-1/4, -x-1/4'
'z+1/2, y+1/2, x'

loop_
_atom_site_label
_atom_site_type_symbol
_atom_site_fract_x
_atom_site_fract_y
_atom_site_fract_z
_atom_site_U_iso_or_equiv
_atom_site_adp_type
_atom_site_occupancy
_atom_site_site_symmetry_order
_atom_site_calc_flag
_atom_site_refinement_flags_posn
_atom_site_refinement_flags_adp
_atom_site_refinement_flags_occupancy
_atom_site_disorder_assembly
_atom_site_disorder_group
Zr1 Zr 0.18705(2) 0.6250 0.6250 0.01129(15) Uani 1 4 d S TU P . 1
F1 F 0.31030(12) 0.58992(17) 0.89215(14) 0.0865(18) Uani 0.5 1 d . . . A 1
O1 O 0.21437(5) 0.62432(5) 0.67365(5) 0.0268(4) Uani 1 1 d . . . . .
O2 O 0.15752(11) 0.59248(11) 0.59248(11) 0.0534(19) Uani 1 6 d S T P . .
O3 O 0.15404(11) 0.59596(11) 0.65404(11) 0.0474(18) Uani 1 6 d S T P . .
C1 C 0.20380(6) 0.62237(10) 0.70380(6) 0.0263(8) Uani 1 2 d S T P . .
C2 C 0.23030(7) 0.61713(11) 0.73030(7) 0.0349(10) Uani 1 2 d S T P . .
C3 C 0.26360(8) 0.61428(11) 0.72075(9) 0.0539(10) Uani 1 1 d . . . . .
H3 H 0.2697 0.6163 0.6983 0.065 Uiso 1 1 calc R . . . .
C4 C 0.28773(9) 0.60835(14) 0.74500(10) 0.0737(15) Uani 1 1 d . . . . .
H4 H 0.3101 0.6061 0.7388 0.088 Uiso 1 1 calc R . . . .
C5 C 0.27875(8) 0.6057(2) 0.77875(8) 0.0700(19) Uani 1 2 d S T P . .
C6 C 0.30388(9) 0.5994(2) 0.80388(9) 0.077(2) Uani 1 2 d S T P . .
C7 C 0.32485(9) 0.5950(2) 0.82485(9) 0.075(2) Uani 1 2 d S T P . .
C8 C 0.35005(9) 0.59255(18) 0.85005(9) 0.0645(17) Uani 1 2 d S T P A .
C9 C 0.34193(11) 0.59239(14) 0.88358(10) 0.0709(13) Uani 1 1 d . . . . .
H9 H 0.3195 0.5923 0.8899 0.085 Uiso 0.5 1 calc R . . A 2

loop_
_atom_site_aniso_label
_atom_site_aniso_U_11
_atom_site_aniso_U_22
_atom_site_aniso_U_33
_atom_site_aniso_U_23
_atom_site_aniso_U_13
_atom_site_aniso_U_12
Zr1 0.0093(2) 0.01229(17) 0.01229(17) -0.00019(16) 0.000 0.000
F1 0.041(3) 0.151(6) 0.068(3) 0.004(3) -0.019(2) 0.001(3)
O1 0.0248(9) 0.0331(10) 0.0224(9) -0.0035(8) -0.0099(7) 0.0050(8)
O2 0.0534(19) 0.0534(19) 0.0534(19) 0.040(2) -0.040(2) -0.040(2)
O3 0.0474(18) 0.0474(18) 0.0474(18) -0.038(2) 0.038(2) -0.038(2)
C1 0.0221(11) 0.034(2) 0.0221(11) 0.0008(10) -0.0064(14) 0.0008(10)
C2 0.0270(13) 0.051(3) 0.0270(13) 0.0010(11) -0.0136(16) 0.0010(11)
C3 0.0261(16) 0.104(3) 0.0321(17) 0.0052(18) -0.0104(13) 0.0047(17)
C4 0.0207(16) 0.151(5) 0.050(2) 0.012(3) -0.0137(16) 0.010(2)
C5 0.0369(18) 0.136(6) 0.0369(18) 0.009(2) -0.020(2) 0.009(2)
C6 0.0383(19) 0.153(7) 0.0383(19) 0.003(2) -0.019(2) 0.003(2)
C7 0.048(2) 0.130(6) 0.048(2) 0.005(2) -0.028(3) 0.005(2)
C8 0.0409(19) 0.112(5) 0.0409(19) 0.0014(19) -0.019(2) 0.0014(19)
C9 0.046(2) 0.118(4) 0.049(2) 0.003(2) -0.0232(19) 0.000(2)

loop_
_atom_type_symbol
_atom_type_description
_atom_type_scat_dispersion_real
_atom_type_scat_dispersion_imag
_atom_type_scat_source
C C 0.0033 0.0016 'International Tables Vol C Tables 4.2.6.8 and 6.1.1.4'
H H 0.0000 0.0000 'International Tables Vol C Tables 4.2.6.8 and 6.1.1.4'
F F 0.0171 0.0103 'International Tables Vol C Tables 4.2.6.8 and 6.1.1.4'
O O 0.0106 0.0060 'International Tables Vol C Tables 4.2.6.8 and 6.1.1.4'
Zr Zr -2.9673 0.5597 'International Tables Vol C Tables 4.2.6.8 and 6.1.1.4'

loop_
_geom_angle_atom_site_label_1
_geom_angle_atom_site_label_2
_geom_angle_atom_site_label_3
_geom_angle
_geom_angle_site_symmetry_1
_geom_angle_site_symmetry_3
Zr1 Zr1 Zr1 60.0 6_456 82_545
Zr1 Zr1 Zr1 60.0 77_455 57_455
Zr1 Zr1 Zr1 60.0 6_456 57_455
Zr1 Zr1 Zr1 60.0 82_545 77_455
Zr1 Zr1 Zr1 90.0 6_456 77_455
Zr1 Zr1 Zr1 90.0 82_545 57_455
O1 Zr1 Zr1 109.73(5) 115 82_545
O1 Zr1 Zr1 110.78(5) 76_456 6_456
O1 Zr1 Zr1 74.32(5) 115 77_455
O1 Zr1 Zr1 74.32(5) 162_576 6_456
O1 Zr1 Zr1 110.79(5) . 77_455
O1 Zr1 Zr1 109.73(5) 76_456 77_455
O1 Zr1 Zr1 110.78(5) 115 57_455
O1 Zr1 Zr1 74.32(5) 76_456 82_545
O1 Zr1 Zr1 164.30(5) 76_456 57_455
O1 Zr1 Zr1 74.32(5) . 57_455
O1 Zr1 Zr1 164.30(5) . 82_545
O1 Zr1 Zr1 110.78(5) 162_576 82_545
O1 Zr1 Zr1 164.30(5) 162_576 77_455
O1 Zr1 Zr1 109.73(5) . 6_456
O1 Zr1 Zr1 109.73(5) 162_576 57_455
O1 Zr1 Zr1 164.30(5) 115 6_456
O1 Zr1 O1 121.37(10) . 76_456
O1 Zr1 O1 121.37(10) 115 162_576
O1 Zr1 O1 77.38(10) 162_576 76_456
O1 Zr1 O1 74.87(10) . 162_576
O1 Zr1 O1 77.38(10) . 115
O1 Zr1 O1 74.87(10) 115 76_456
O2 Zr1 Zr1 36.61(10) . 6_456
O2 Zr1 Zr1 92.22(16) . 57_455
O2 Zr1 Zr1 92.22(16) 76_456 82_545
O2 Zr1 Zr1 36.60(10) 76_456 57_455
O2 Zr1 Zr1 92.22(16) . 77_455
O2 Zr1 Zr1 36.61(10) . 82_545
O2 Zr1 Zr1 36.60(10) 76_456 77_455
O2 Zr1 Zr1 92.22(16) 76_456 6_456
O2 Zr1 O1 75.70(15) . 162_576
O2 Zr1 O1 75.71(15) 76_456 .
O2 Zr1 O1 140.90(6) . 115
O2 Zr1 O1 75.70(15) 76_456 115
O2 Zr1 O1 140.90(6) . .
O2 Zr1 O1 140.90(6) 76_456 162_576
O2 Zr1 O1 140.90(6) 76_456 76_456
O2 Zr1 O1 75.70(15) . 76_456
O2 Zr1 O2 114.6(4) 76_456 .
O3 Zr1 Zr1 86.94(17) 76_456 6_456
O3 Zr1 Zr1 86.94(17) . 77_455
O3 Zr1 Zr1 86.94(17) 76_456 57_455
O3 Zr1 Zr1 33.62(8) . 57_455
O3 Zr1 Zr1 33.62(8) . 6_456
O3 Zr1 Zr1 33.62(8) 76_456 77_455
O3 Zr1 Zr1 33.62(8) 76_456 82_545
O3 Zr1 Zr1 86.94(17) . 82_545
O3 Zr1 O1 79.61(16) . .
O3 Zr1 O1 142.56(5) 76_456 162_576
O3 Zr1 O1 79.61(16) . 162_576
O3 Zr1 O1 142.56(5) . 115
O3 Zr1 O1 142.56(5) . 76_456
O3 Zr1 O1 79.61(16) 76_456 115
O3 Zr1 O1 142.56(5) 76_456 .
O3 Zr1 O1 79.61(16) 76_456 76_456
O3 Zr1 O2 70.21(14) 76_456 76_456
O3 Zr1 O2 70.21(14) . 76_456
O3 Zr1 O2 70.22(14) 76_456 .
O3 Zr1 O2 70.21(14) . .
O3 Zr1 O3 102.4(4) . 76_456
C1 O1 Zr1 131.33(19) . .
Zr1 O2 Zr1 106.8(2) . 82_545
Zr1 O2 Zr1 106.8(2) 82_545 6_456
Zr1 O2 Zr1 106.8(2) . 6_456
Zr1 O3 Zr1 112.76(16) . 57_455
Zr1 O3 Zr1 112.76(16) . 6_456
Zr1 O3 Zr1 112.76(16) 57_455 6_456
O1 C1 O1 128.2(3) 168_455 .
O1 C1 C2 115.91(17) . .
O1 C1 C2 115.90(17) 168_455 .
C3 C2 C1 119.3(2) . .
C3 C2 C1 119.3(2) 168_455 .
C3 C2 C3 121.3(4) . 168_455
C2 C3 H3 120.4 . .
C4 C3 C2 119.2(3) . .
C4 C3 H3 120.4 . .
C3 C4 H4 119.7 . .
C3 C4 C5 120.5(4) . .
C5 C4 H4 119.7 . .
C4 C5 C4 119.2(4) 168_455 .
C4 C5 C6 120.4(2) . .
C4 C5 C6 120.4(2) 168_455 .
C7 C6 C5 178.5(9) . .
C6 C7 C8 175.4(9) . .
C9 C8 C7 121.3(2) . .
C9 C8 C7 121.3(2) 168_455 .
C9 C8 C9 117.2(5) 168_455 .
F1 C9 C8 118.7(4) . .
F1 C9 C9 119.7(3) . 190_657
C8 C9 C9 121.4(2) . 190_657
C8 C9 H9 119.3 . .
C9 C9 H9 119.3 190_657 .

loop_
_geom_bond_atom_site_label_1
_geom_bond_atom_site_label_2
_geom_bond_distance
_geom_bond_site_symmetry_2
Zr1 Zr1 3.4957(6) 82_545
Zr1 Zr1 3.4957(6) 77_455
Zr1 Zr1 3.4957(6) 57_455
Zr1 Zr1 3.4957(6) 6_456
Zr1 O1 2.2229(17) 162_576
Zr1 O1 2.2229(17) 76_456
Zr1 O1 2.2229(17) 115
Zr1 O1 2.2228(17) .
Zr1 O2 2.177(3) .
Zr1 O2 2.177(3) 76_456
Zr1 O3 2.099(2) .
Zr1 O3 2.099(2) 76_456
F1 C9 1.309(6) .
O1 C1 1.275(2) .
O2 Zr1 2.177(3) 6_456
O2 Zr1 2.177(3) 82_545
O3 Zr1 2.099(2) 57_455
O3 Zr1 2.099(2) 6_456
C1 O1 1.275(2) 168_455
C1 C2 1.508(5) .
C2 C3 1.385(4) 168_455
C2 C3 1.385(4) .
C3 H3 0.9300 .
C3 C4 1.383(4) .
C4 H4 0.9300 .
C4 C5 1.395(5) .
C5 C4 1.395(5) 168_455
C5 C6 1.438(7) .
C6 C7 1.194(7) .
C7 C8 1.423(7) .
C8 C9 1.374(5) 168_455
C8 C9 1.374(5) .
C9 C9 1.380(7) 190_657
C9 H9 0.9300 .

loop_
_geom_torsion_atom_site_label_1
_geom_torsion_atom_site_label_2
_geom_torsion_atom_site_label_3
_geom_torsion_atom_site_label_4
_geom_torsion
_geom_torsion_site_symmetry_1
_geom_torsion_site_symmetry_4
Zr1 O1 C1 O1 -9.3(6) . 168_455
Zr1 O1 C1 C2 170.7(2) . .
O1 C1 C2 C3 179.1(4) 168_455 .
O1 C1 C2 C3 -179.1(4) . 168_455
O1 C1 C2 C3 0.9(6) 168_455 168_455
O1 C1 C2 C3 -0.9(6) . .
C1 C2 C3 C4 -177.8(4) . .
C2 C3 C4 C5 -0.9(8) . .
C3 C2 C3 C4 0.3(9) 168_455 .
C3 C4 C5 C4 1.4(11) . 168_455
C3 C4 C5 C6 179.8(6) . .
C7 C8 C9 F1 9.2(10) . .
C7 C8 C9 C9 -175.4(5) . 190_657
C9 C8 C9 F1 -174.8(5) 168_455 .
C9 C8 C9 C9 0.6(8) 168_455 190_657
